data_2019504
loop_
_publ_author_name
'Kazakov, Igor V.'
'Bodensteiner, Michael'
'Timoshkin, Alexey Y.'

_publ_section_title
;
 Masking of Lewis acidity trends in the solid-state structures of
 trichlorido- and
 tribromido(2,2':6',2''-terpyridine-\k^3^<i>N</i>,<i>N</i>',<i>N</i>'')gallium(III)
;
_journal_coeditor_code OV3045
_journal_issue 3
_journal_name_full 'Acta Crystallographica Section C'
_journal_page_first 312
_journal_page_last 314
_journal_paper_doi 10.1107/S2053229614003349
_journal_volume 70
_journal_year 2014
_chemical_formula_iupac '[Ga Br3 (C15 H11 N3)]'
_chemical_formula_moiety 'C15 H11 Br3 Ga N3'
_chemical_formula_sum 'C15 H11 Br3 Ga N3'
_chemical_formula_weight 542.72
_chemical_name_systematic Tribromido(2,2':6',2''-terpyridine-\k^3^<i>N</i>,<i>N</i>',<i>N</i>'')gallium(III)
_space_group_crystal_system monoclinic
_space_group_IT_number 14
_space_group_name_Hall '-P 2yn'
_space_group_name_H-M_alt 'P 1 21/n 1'
_symmetry_space_group_name_Hall '-P 2yn'
_symmetry_space_group_name_H-M 'P 1 21/n 1'
_atom_sites_solution_hydrogens geom
_atom_sites_solution_primary direct
_atom_sites_solution_secondary difmap
_audit_creation_method
;
  Olex2 1.2
  (compiled Apr 23 2013 17:59:47, GUI svn.r4466)
;
_cell_angle_alpha 90.00
_cell_angle_beta 104.9670(10)
_cell_angle_gamma 90.00
_cell_formula_units_Z 4
_cell_length_a 8.36020(10)
_cell_length_b 14.51330(10)
_cell_length_c 13.98740(10)
_cell_measurement_reflns_used 16135
_cell_measurement_temperature 123.00(10)
_cell_measurement_theta_max 73.5365
_cell_measurement_theta_min 3.0424
_cell_volume 1639.57(3)
_computing_cell_refinement
;
CrysAlis PRO (Agilent, 2013)
;
_computing_data_collection
;
CrysAlis PRO (Agilent, 2013)
;
_computing_data_reduction
;
CrysAlis PRO (Agilent, 2013)
;
_computing_molecular_graphics
;
OLEX2 (Dolomanov <i>et al.</i>, 2009)
;
_computing_publication_material
;
OLEX2 (Dolomanov <i>et al.</i>, 2009)
;
_computing_structure_refinement 'SHELXL97 (Sheldrick, 2008)'
_computing_structure_solution 'SHELXS97 (Sheldrick, 2008)'
_diffrn_ambient_temperature 123.00(10)
_diffrn_detector_area_resol_mean 10.3546
_diffrn_measured_fraction_theta_full 0.991
_diffrn_measured_fraction_theta_max 0.991
_diffrn_measurement_device_type 'Oxford Diffraction (Gemini Ultra, Ruby CCD)'
_diffrn_measurement_method '\w scans'
_diffrn_radiation_monochromator mirror
_diffrn_radiation_type 'Cu K\a'
_diffrn_radiation_wavelength 1.5418
_diffrn_reflns_av_R_equivalents 0.0253
_diffrn_reflns_limit_h_max 10
_diffrn_reflns_limit_h_min -10
_diffrn_reflns_limit_k_max 17
_diffrn_reflns_limit_k_min -17
_diffrn_reflns_limit_l_max 17
_diffrn_reflns_limit_l_min -16
_diffrn_reflns_number 26629
_diffrn_reflns_theta_full 73.69
_diffrn_reflns_theta_max 73.69
_diffrn_reflns_theta_min 4.47
_exptl_absorpt_coefficient_mu 10.848
_exptl_absorpt_correction_T_max 1.00000
_exptl_absorpt_correction_T_min 0.67570
_exptl_absorpt_correction_type multi-scan
_exptl_absorpt_process_details
;
[CrysAlis PRO (Agilent, 2013), based on expression derived by
Clark & Reid (1995)]
;
_exptl_crystal_colour colourless
_exptl_crystal_density_diffrn 2.199
_exptl_crystal_density_method 'not measured'
_exptl_crystal_description block
_exptl_crystal_F_000 1032
_exptl_crystal_size_max 0.12
_exptl_crystal_size_mid 0.1
_exptl_crystal_size_min 0.08
_refine_diff_density_max 0.395
_refine_diff_density_min -0.457
_refine_ls_extinction_coef 0.00013(2)
_refine_ls_extinction_expression Fc^*^=kFc[1+0.001xFc^2^\l^3^/sin(2\q)]^-1/4^
_refine_ls_extinction_method 'SHELXL97 (Sheldrick, 2008)'
_refine_ls_goodness_of_fit_ref 1.068
_refine_ls_hydrogen_treatment constr
_refine_ls_matrix_type full
_refine_ls_number_parameters 200
_refine_ls_number_reflns 3288
_refine_ls_number_restraints 0
_refine_ls_restrained_S_all 1.068
_refine_ls_R_factor_all 0.0210
_refine_ls_R_factor_gt 0.0196
_refine_ls_shift/su_max 0.001
_refine_ls_shift/su_mean 0.000
_refine_ls_structure_factor_coef Fsqd
_refine_ls_weighting_details 'calc w=1/[\s^2^(Fo^2^)+(0.0251P)^2^+1.7521P] where P=(Fo^2^+2Fc^2^)/3'
_refine_ls_weighting_scheme calc
_refine_ls_wR_factor_gt 0.0488
_refine_ls_wR_factor_ref 0.0495
_reflns_number_gt 3116
_reflns_number_total 3288
_reflns_threshold_expression I>2sigma(I)
_cod_data_source_file ov3045sup1.cif
_cod_data_source_block GaBr3_Terpy
_cod_database_code 2019504
_cod_database_fobs_code 2019504

loop_
_space_group_symop_id
_space_group_symop_operation_xyz
1 'x, y, z'
2 '-x+1/2, y+1/2, -z+1/2'
3 '-x, -y, -z'
4 'x-1/2, -y-1/2, z-1/2'

loop_
_atom_site_type_symbol
_atom_site_label
_atom_site_fract_x
_atom_site_fract_y
_atom_site_fract_z
_atom_site_U_iso_or_equiv
_atom_site_adp_type
_atom_site_calc_flag
_atom_site_refinement_flags
_atom_site_occupancy
_atom_site_symmetry_multiplicity
Br Br2 0.80495(3) 0.354146(17) 0.395354(17) 0.02511(7) Uani d . 1 1
Br Br1 0.69999(3) 0.394094(15) 0.136959(16) 0.01881(7) Uani d . 1 1
Br Br3 1.23890(3) 0.353584(17) 0.404362(18) 0.02517(7) Uani d . 1 1
Ga Ga1 0.96843(3) 0.374351(18) 0.279622(19) 0.01611(7) Uani d . 1 1
N N2 1.0824(2) 0.39713(12) 0.17033(13) 0.0159(3) Uani d . 1 1
N N1 0.9980(2) 0.51773(13) 0.28395(13) 0.0177(4) Uani d . 1 1
C C1 0.9517(3) 0.57427(16) 0.34759(17) 0.0215(5) Uani d . 1 1
H H1 0.9120 0.5492 0.3982 0.026 Uiso calc R 1 1
C C3 1.0198(3) 0.70639(16) 0.26437(18) 0.0245(5) Uani d . 1 1
H H3 1.0233 0.7699 0.2565 0.029 Uiso calc R 1 1
N N3 0.9913(2) 0.24078(12) 0.22764(13) 0.0175(4) Uani d . 1 1
C C8 1.2414(3) 0.42717(18) 0.02660(18) 0.0248(5) Uani d . 1 1
H H8 1.2987 0.4372 -0.0212 0.030 Uiso calc R 1 1
C C10 1.1167(3) 0.32507(16) 0.11965(15) 0.0178(4) Uani d . 1 1
C C9 1.1985(3) 0.33815(17) 0.04597(17) 0.0227(5) Uani d . 1 1
H H9 1.2239 0.2884 0.0105 0.027 Uiso calc R 1 1
C C15 0.9456(3) 0.16323(16) 0.26449(18) 0.0222(5) Uani d . 1 1
H H15 0.8991 0.1670 0.3180 0.027 Uiso calc R 1 1
C C13 1.0322(3) 0.07185(16) 0.14554(19) 0.0251(5) Uani d . 1 1
H H13 1.0438 0.0151 0.1173 0.030 Uiso calc R 1 1
C C11 1.0616(3) 0.23553(15) 0.15049(15) 0.0172(4) Uani d . 1 1
C C2 0.9612(3) 0.66899(17) 0.34001(18) 0.0253(5) Uani d . 1 1
H H2 0.9288 0.7071 0.3851 0.030 Uiso calc R 1 1
C C6 1.1185(3) 0.48393(15) 0.15066(16) 0.0181(4) Uani d . 1 1
C C12 1.0820(3) 0.15206(16) 0.10751(17) 0.0217(5) Uani d . 1 1
H H12 1.1284 0.1497 0.0539 0.026 Uiso calc R 1 1
C C5 1.0630(3) 0.55331(15) 0.21266(16) 0.0183(4) Uani d . 1 1
C C7 1.1997(3) 0.50141(17) 0.07780(17) 0.0222(5) Uani d . 1 1
H H7 1.2255 0.5613 0.0636 0.027 Uiso calc R 1 1
C C4 1.0735(3) 0.64761(16) 0.20040(18) 0.0218(5) Uani d . 1 1
H H4 1.1158 0.6713 0.1502 0.026 Uiso calc R 1 1
C C14 0.9650(3) 0.07734(16) 0.22586(19) 0.0253(5) Uani d . 1 1
H H14 0.9334 0.0243 0.2535 0.030 Uiso calc R 1 1

loop_
_atom_site_aniso_label
_atom_site_aniso_U_11
_atom_site_aniso_U_22
_atom_site_aniso_U_33
_atom_site_aniso_U_12
_atom_site_aniso_U_13
_atom_site_aniso_U_23
Br2 0.03170(14) 0.02706(14) 0.02054(12) -0.00303(10) 0.01394(10) 0.00185(9)
Br1 0.01962(11) 0.01690(12) 0.01982(12) -0.00044(8) 0.00495(8) 0.00211(8)
Br3 0.02458(13) 0.02321(14) 0.02376(13) 0.00013(9) -0.00088(10) 0.00125(9)
Ga1 0.02027(14) 0.01329(13) 0.01629(13) -0.00066(10) 0.00748(11) 0.00071(10)
N2 0.0148(8) 0.0160(9) 0.0159(8) -0.0010(7) 0.0024(7) 0.0009(7)
N1 0.0189(8) 0.0156(9) 0.0176(9) -0.0012(7) 0.0030(7) -0.0003(7)
C1 0.0210(10) 0.0194(11) 0.0229(11) 0.0019(9) 0.0036(9) -0.0030(9)
C3 0.0232(11) 0.0134(11) 0.0310(12) 0.0016(9) -0.0036(9) 0.0001(9)
N3 0.0184(8) 0.0150(9) 0.0186(9) 0.0002(7) 0.0037(7) 0.0001(7)
C8 0.0250(11) 0.0289(13) 0.0232(11) 0.0007(9) 0.0108(9) 0.0051(10)
C10 0.0170(9) 0.0197(11) 0.0156(10) 0.0008(8) 0.0026(8) -0.0001(8)
C9 0.0269(11) 0.0226(12) 0.0201(11) 0.0039(9) 0.0090(9) 0.0002(9)
C15 0.0206(10) 0.0195(11) 0.0267(12) -0.0004(9) 0.0063(9) 0.0038(9)
C13 0.0228(11) 0.0159(11) 0.0336(13) 0.0010(9) 0.0015(10) -0.0060(9)
C11 0.0161(9) 0.0173(11) 0.0165(10) 0.0007(8) 0.0010(8) -0.0010(8)
C2 0.0216(11) 0.0216(12) 0.0290(12) 0.0032(9) -0.0003(9) -0.0061(10)
C6 0.0182(10) 0.0167(11) 0.0170(10) -0.0009(8) 0.0005(8) 0.0033(8)
C12 0.0203(10) 0.0216(12) 0.0222(11) 0.0027(9) 0.0034(9) -0.0028(9)
C5 0.0172(9) 0.0174(11) 0.0178(10) -0.0022(8) 0.0000(8) 0.0008(8)
C7 0.0218(10) 0.0215(12) 0.0229(11) -0.0033(9) 0.0051(9) 0.0064(9)
C4 0.0189(10) 0.0183(11) 0.0246(11) -0.0024(8) -0.0006(9) 0.0027(9)
C14 0.0206(11) 0.0171(11) 0.0361(13) -0.0015(9) 0.0034(10) 0.0053(10)

loop_
_atom_type_symbol
_atom_type_description
_atom_type_scat_dispersion_real
_atom_type_scat_dispersion_imag
_atom_type_scat_source
C C 0.0181 0.0091 'International Tables Vol C Tables 4.2.6.8 and 6.1.1.4'
H H 0.0000 0.0000 'International Tables Vol C Tables 4.2.6.8 and 6.1.1.4'
Br Br -0.6763 1.2805 'International Tables Vol C Tables 4.2.6.8 and 6.1.1.4'
Ga Ga -1.2846 0.7763 'International Tables Vol C Tables 4.2.6.8 and 6.1.1.4'
N N 0.0311 0.0180 'International Tables Vol C Tables 4.2.6.8 and 6.1.1.4'

loop_
_geom_angle_atom_site_label_1
_geom_angle_atom_site_label_2
_geom_angle_atom_site_label_3
_geom_angle
Br2 Ga1 Br1 90.120(11)
Br2 Ga1 Br3 94.881(12)
Br3 Ga1 Br1 174.836(13)
N2 Ga1 Br2 173.25(5)
N2 Ga1 Br1 83.35(5)
N2 Ga1 Br3 91.69(5)
N2 Ga1 N1 77.56(7)
N2 Ga1 N3 77.66(7)
N1 Ga1 Br2 100.73(5)
N1 Ga1 Br1 89.13(5)
N1 Ga1 Br3 91.20(5)
N1 Ga1 N3 155.22(7)
N3 Ga1 Br2 103.93(5)
N3 Ga1 Br1 88.50(5)
N3 Ga1 Br3 89.05(5)
C10 N2 Ga1 118.69(15)
C10 N2 C6 122.44(19)
C6 N2 Ga1 118.86(15)
C1 N1 Ga1 125.13(15)
C1 N1 C5 119.69(19)
C5 N1 Ga1 115.11(14)
N1 C1 H1 119.1
N1 C1 C2 121.7(2)
C2 C1 H1 119.1
C2 C3 H3 120.4
C2 C3 C4 119.1(2)
C4 C3 H3 120.4
C15 N3 Ga1 125.81(15)
C15 N3 C11 119.06(19)
C11 N3 Ga1 115.13(14)
C9 C8 H8 119.6
C9 C8 C7 120.7(2)
C7 C8 H8 119.6
N2 C10 C9 120.1(2)
N2 C10 C11 114.02(18)
C9 C10 C11 125.9(2)
C8 C9 C10 118.3(2)
C8 C9 H9 120.9
C10 C9 H9 120.9
N3 C15 H15 118.8
N3 C15 C14 122.3(2)
C14 C15 H15 118.8
C12 C13 H13 120.4
C14 C13 H13 120.4
C14 C13 C12 119.2(2)
N3 C11 C10 114.44(19)
N3 C11 C12 121.5(2)
C12 C11 C10 124.1(2)
C1 C2 C3 119.1(2)
C1 C2 H2 120.4
C3 C2 H2 120.4
N2 C6 C5 113.46(19)
N2 C6 C7 120.1(2)
C7 C6 C5 126.4(2)
C13 C12 H12 120.5
C11 C12 C13 119.0(2)
C11 C12 H12 120.5
N1 C5 C6 114.70(19)
N1 C5 C4 121.2(2)
C4 C5 C6 124.1(2)
C8 C7 H7 120.9
C6 C7 C8 118.3(2)
C6 C7 H7 120.9
C3 C4 H4 120.5
C5 C4 C3 119.0(2)
C5 C4 H4 120.5
C15 C14 H14 120.6
C13 C14 C15 118.8(2)
C13 C14 H14 120.6

loop_
_geom_bond_atom_site_label_1
_geom_bond_atom_site_label_2
_geom_bond_distance
Br2 Ga1 2.3911(3)
Br1 Ga1 2.6053(3)
Br3 Ga1 2.4920(3)
Ga1 N2 2.0265(18)
Ga1 N1 2.0946(18)
Ga1 N3 2.0965(18)
N2 C10 1.336(3)
N2 C6 1.340(3)
N1 C1 1.339(3)
N1 C5 1.355(3)
C1 H1 0.9300
C1 C2 1.383(3)
C3 H3 0.9300
C3 C2 1.386(4)
C3 C4 1.392(3)
N3 C15 1.334(3)
N3 C11 1.358(3)
C8 H8 0.9300
C8 C9 1.386(3)
C8 C7 1.387(3)
C10 C9 1.389(3)
C10 C11 1.480(3)
C9 H9 0.9300
C15 H15 0.9300
C15 C14 1.385(3)
C13 H13 0.9300
C13 C12 1.388(3)
C13 C14 1.382(4)
C11 C12 1.382(3)
C2 H2 0.9300
C6 C5 1.480(3)
C6 C7 1.386(3)
C12 H12 0.9300
C5 C4 1.385(3)
C7 H7 0.9300
C4 H4 0.9300
C14 H14 0.9300

loop_
_geom_torsion_atom_site_label_1
_geom_torsion_atom_site_label_2
_geom_torsion_atom_site_label_3
_geom_torsion_atom_site_label_4
_geom_torsion
Br2 Ga1 N1 C1 7.81(18)
Br2 Ga1 N1 C5 -169.17(14)
Br2 Ga1 N3 C15 -9.34(19)
Br2 Ga1 N3 C11 171.66(13)
Br1 Ga1 N2 C10 -89.72(15)
Br1 Ga1 N2 C6 89.36(15)
Br1 Ga1 N1 C1 97.77(17)
Br1 Ga1 N1 C5 -79.21(15)
Br1 Ga1 N3 C15 -99.09(18)
Br1 Ga1 N3 C11 81.90(14)
Br3 Ga1 N2 C10 88.85(15)
Br3 Ga1 N2 C6 -92.07(15)
Br3 Ga1 N1 C1 -87.39(17)
Br3 Ga1 N1 C5 95.63(15)
Br3 Ga1 N3 C15 85.45(18)
Br3 Ga1 N3 C11 -93.55(14)
Ga1 N2 C10 C9 -178.38(16)
Ga1 N2 C10 C11 1.1(2)
Ga1 N2 C6 C5 -1.7(2)
Ga1 N2 C6 C7 178.59(15)
Ga1 N1 C1 C2 -173.87(16)
Ga1 N1 C5 C6 -6.3(2)
Ga1 N1 C5 C4 173.27(16)
Ga1 N3 C15 C14 -179.96(16)
Ga1 N3 C11 C10 2.7(2)
Ga1 N3 C11 C12 -178.88(16)
N2 Ga1 N1 C1 -178.85(19)
N2 Ga1 N1 C5 4.17(15)
N2 Ga1 N3 C15 177.39(19)
N2 Ga1 N3 C11 -1.61(14)
N2 C10 C9 C8 -0.5(3)
N2 C10 C11 N3 -2.5(3)
N2 C10 C11 C12 179.1(2)
N2 C6 C5 N1 5.2(3)
N2 C6 C5 C4 -174.3(2)
N2 C6 C7 C8 0.1(3)
N1 Ga1 N2 C10 179.70(16)
N1 Ga1 N2 C6 -1.22(15)
N1 Ga1 N3 C15 176.25(17)
N1 Ga1 N3 C11 -2.8(3)
N1 C1 C2 C3 0.2(3)
N1 C5 C4 C3 1.6(3)
C1 N1 C5 C6 176.59(18)
C1 N1 C5 C4 -3.9(3)
N3 Ga1 N2 C10 0.19(15)
N3 Ga1 N2 C6 179.27(17)
N3 Ga1 N1 C1 -177.71(17)
N3 Ga1 N1 C5 5.3(3)
N3 C15 C14 C13 -0.8(3)
N3 C11 C12 C13 -1.2(3)
C10 N2 C6 C5 177.39(18)
C10 N2 C6 C7 -2.4(3)
C10 C11 C12 C13 177.1(2)
C9 C8 C7 C6 1.9(3)
C9 C10 C11 N3 177.0(2)
C9 C10 C11 C12 -1.4(3)
C15 N3 C11 C10 -176.42(19)
C15 N3 C11 C12 2.0(3)
C11 N3 C15 C14 -1.0(3)
C11 C10 C9 C8 -180.0(2)
C2 C3 C4 C5 1.6(3)
C6 N2 C10 C9 2.6(3)
C6 N2 C10 C11 -177.91(19)
C6 C5 C4 C3 -178.9(2)
C12 C13 C14 C15 1.6(3)
C5 N1 C1 C2 3.0(3)
C5 C6 C7 C8 -179.6(2)
C7 C8 C9 C10 -1.7(3)
C7 C6 C5 N1 -175.0(2)
C7 C6 C5 C4 5.4(3)
C4 C3 C2 C1 -2.5(3)
C14 C13 C12 C11 -0.6(3)
